data_2011335
loop_
_publ_author_name
'Wieczorrek, Carsten'

_publ_section_title
;
 Tetraiodide von Tris(1,2-ethandiamin)komplexen der Metalle Zink und
 Nickel
;
_journal_issue 9
_journal_name_full 'Acta Crystallographica Section C'
_journal_page_first 1079
_journal_page_last 1081
_journal_paper_doi 10.1107/S0108270100008829
_journal_volume 56
_journal_year 2000
_chemical_formula_iupac '[Ni (C2 H8 N1 )3 ][I3 ] I'
_chemical_formula_moiety 'C6 H24 N6 Ni 2+ , I3 - , I - '
_chemical_formula_sum 'C6 H24 I4 N6 Ni'
_chemical_formula_weight 746.62
_chemical_melting_point 547
_chemical_name_common Tris-Ethylendiamin-nickeltetraiodid
_chemical_name_systematic
;
 Tris(1,2-diaminoethan)nickeltriiodid-iodid
;
_space_group_IT_number 122
_symmetry_cell_setting tetragonal
_symmetry_space_group_name_Hall 'I -4 2bw'
_symmetry_space_group_name_H-M 'I -4 2 d'
_audit_creation_method SHELXL-97
_cell_angle_alpha 90.00
_cell_angle_beta 90.00
_cell_angle_gamma 90.00
_cell_formula_units_Z 8
_cell_length_a 14.6700(10)
_cell_length_b 14.670
_cell_length_c 17.754(2)
_cell_measurement_reflns_used 5000
_cell_measurement_temperature 293(2)
_cell_measurement_theta_max 26.12
_cell_measurement_theta_min 2.78
_cell_volume 3820.8(5)
_computing_cell_refinement
;
 IPDS-Programmsystem
;
_computing_data_collection
;
 IPDS-Programmsystem
 (Stoe & Cie, 1996/97)
;
_computing_data_reduction
;
 IPDS-Programmsystem
;
_computing_molecular_graphics 'DIAMOND  (Brandenburg, 1998)'
_computing_publication_material
;
WINGX (Farrugia, 1998), PARST95 (Nardelli, 1995), PLATON96 (Spek, 1996),
CIFEDIT  (Wieczorrek, 1999)
;
_computing_structure_refinement 'SHELXL97 (Sheldrick, 1997)'
_computing_structure_solution 'SIR92 (Altomare et al., 1994)'
_diffrn_ambient_temperature 293(2)
_diffrn_detector_area_resol_mean 44.4
_diffrn_measured_fraction_theta_full .993
_diffrn_measured_fraction_theta_max .993
_diffrn_measurement_device_type 'IPDS (Stoe & Cie)'
_diffrn_measurement_method 'oscillation scans'
_diffrn_radiation_monochromator graphite
_diffrn_radiation_source 'fine-focus sealed tube'
_diffrn_radiation_type MoK\a
_diffrn_radiation_wavelength .71073
_diffrn_reflns_av_R_equivalents .0801
_diffrn_reflns_av_sigmaI/netI .0534
_diffrn_reflns_limit_h_max 18
_diffrn_reflns_limit_h_min -18
_diffrn_reflns_limit_k_max 17
_diffrn_reflns_limit_k_min -17
_diffrn_reflns_limit_l_max 21
_diffrn_reflns_limit_l_min -21
_diffrn_reflns_number 10875
_diffrn_reflns_theta_full 26.12
_diffrn_reflns_theta_max 26.12
_diffrn_reflns_theta_min 2.78
_exptl_absorpt_coefficient_mu 7.473
_exptl_absorpt_correction_T_max .350
_exptl_absorpt_correction_T_min .241
_exptl_absorpt_correction_type numerical
_exptl_absorpt_process_details
;
 Die Absorptionskorrektur wurde unter WINGX V1.61 nach den
 Pyramidenfl\"achen [101] durchgef\"uhrt (Alcock 1970).
;
_exptl_crystal_colour 'clear dark red'
_exptl_crystal_density_diffrn 2.596
_exptl_crystal_density_meas ?
_exptl_crystal_density_method 'not measured'
_exptl_crystal_description 'tetragonale Bipyramide nach <101>'
_exptl_crystal_F_000 2736
_exptl_crystal_size_max .35
_exptl_crystal_size_mid .28
_exptl_crystal_size_min .28
_refine_diff_density_max .742
_refine_diff_density_min -.639
_refine_ls_abs_structure_details 'Flack (1983)'
_refine_ls_abs_structure_Flack .09(6)
_refine_ls_extinction_coef .00019(3)
_refine_ls_extinction_method 'SHELXL97 (Sheldrick, 1997)'
_refine_ls_goodness_of_fit_ref .905
_refine_ls_hydrogen_treatment constr
_refine_ls_matrix_type full
_refine_ls_number_parameters 82
_refine_ls_number_reflns 1886
_refine_ls_number_restraints 0
_refine_ls_restrained_S_all .905
_refine_ls_R_factor_all .0452
_refine_ls_R_factor_gt .0276
_refine_ls_shift/su_max <0.001
_refine_ls_shift/su_mean .000
_refine_ls_structure_factor_coef Fsqd
_refine_ls_weighting_details 'calc w = 1/[\s^2^(Fo^2^)+(0.0191P)^2^] where P=(Fo^2^+2Fc^2^)/3'
_refine_ls_weighting_scheme calc
_refine_ls_wR_factor_ref .0516
_reflns_number_gt 1477
_reflns_number_total 1886
_reflns_threshold_expression I>2\s(I)
_cod_data_source_file jz1409.cif
_cod_data_source_block II
_cod_depositor_comments
;
The following automatic conversions were performed:

'_exptl_crystal_density_meas' value 'not measured' was changed to '?'
- the value is perceived as not measured.

Automatic conversion script
Id: cif_fix_values 3008 2015-01-20 13:52:24Z robertas 
;
_cod_original_cell_volume 3820.8(6)
_cod_database_code 2011335
_cod_database_fobs_code 2011335

loop_
_symmetry_equiv_pos_as_xyz
'x, y, z'
'-x, -y, z'
'x, -y+1/2, -z+1/4'
'-x, y+1/2, -z+1/4'
'y, x+1/2, z+1/4'
'-y, -x+1/2, z+1/4'
'-y, x, -z'
'y, -x, -z'
'x+1/2, y+1/2, z+1/2'
'-x+1/2, -y+1/2, z+1/2'
'x+1/2, -y+1, -z+3/4'
'-x+1/2, y+1, -z+3/4'
'y+1/2, x+1, z+3/4'
'-y+1/2, -x+1, z+3/4'
'-y+1/2, x+1/2, -z+1/2'
'y+1/2, -x+1/2, -z+1/2'

loop_
_atom_site_label
_atom_site_fract_x
_atom_site_fract_y
_atom_site_fract_z
_atom_site_U_iso_or_equiv
_atom_site_adp_type
_atom_site_calc_flag
_atom_site_refinement_flags
_atom_site_occupancy
_atom_site_disorder_assembly
_atom_site_disorder_group
_atom_site_type_symbol
I1 .5000 .5000 -.37720(5) .04811(19) Uani d S 1 . . I
I2 .32889(3) .39777(3) -.37798(4) .05060(15) Uani d . 1 . . I
I3 .2500 .60145(4) -.1250 .04860(18) Uani d S 1 . . I
Ni .22909(6) .7500 -.3750 .0260(2) Uani d S 1 . . Ni
N1 .1311(4) .6813(4) -.3077(3) .0337(14) Uani d . 1 . . N
H1A .1474 .6841 -.2589 .052(9) Uiso calc R 1 . . H
H1B .0763 .7082 -.3128 .052(9) Uiso calc R 1 . . H
C2 .1257(5) .5856(5) -.3321(5) .044(2) Uani d . 1 . . C
H2C .0681 .5594 -.3163 .043(9) Uiso calc R 1 . . H
H2D .1745 .5507 -.3091 .043(9) Uiso calc R 1 . . H
C3 .1339(6) .5815(5) -.4177(5) .043(2) Uani d . 1 . . C
H3C .1357 .5185 -.4342 .043(9) Uiso calc R 1 . . H
H3D .0815 .6107 -.4407 .043(9) Uiso calc R 1 . . H
N4 .2178(4) .6284(4) -.4403(3) .0388(15) Uani d . 1 . . N
H4A .2156 .6422 -.4897 .052(9) Uiso calc R 1 . . H
H4B .2663 .5922 -.4322 .052(9) Uiso calc R 1 . . H
N5 .3389(4) .8025(4) -.4401(3) .0363(14) Uani d . 1 . . N
H5A .3286 .7927 -.4894 .052(9) Uiso calc R 1 . . H
H5B .3444 .8629 -.4326 .052(9) Uiso calc R 1 . . H
C6 .4233(4) .7550(6) -.4161(3) .0360(15) Uani d . 1 . . C
H6C .4263 .6954 -.4396 .043(9) Uiso calc R 1 . . H
H6D .4762 .7897 -.4318 .043(9) Uiso calc R 1 . . H

loop_
_atom_site_aniso_label
_atom_site_aniso_U_11
_atom_site_aniso_U_22
_atom_site_aniso_U_33
_atom_site_aniso_U_12
_atom_site_aniso_U_13
_atom_site_aniso_U_23
I1 .0749(5) .0355(3) .0340(3) .0133(3) .000 .000
I2 .0600(3) .0567(3) .0351(2) .0006(2) -.0110(3) .0047(3)
I3 .0844(5) .0323(3) .0291(3) .000 -.0046(5) .000
Ni .0290(6) .0303(5) .0186(5) .000 .000 .0018(5)
N1 .038(3) .035(3) .028(3) -.001(3) .004(2) .000(3)
C2 .046(5) .045(5) .040(5) -.020(4) .001(4) .009(4)
C3 .057(5) .039(5) .032(5) -.007(4) -.006(4) -.007(3)
N4 .052(4) .039(3) .025(3) .004(2) -.003(2) .001(3)
N5 .042(3) .042(3) .025(3) -.003(3) -.001(3) .009(3)
C6 .035(3) .041(4) .032(4) -.002(4) .004(3) -.007(4)

loop_
_atom_type_symbol
_atom_type_description
_atom_type_scat_dispersion_real
_atom_type_scat_dispersion_imag
_atom_type_scat_source
C C .0033 .0016 'International Tables Vol C Tables 4.2.6.8 and 6.1.1.4'
H H .0000 .0000 'International Tables Vol C Tables 4.2.6.8 and 6.1.1.4'
N N .0061 .0033 'International Tables Vol C Tables 4.2.6.8 and 6.1.1.4'
Ni Ni .3393 1.1124 'International Tables Vol C Tables 4.2.6.8 and 6.1.1.4'
I I -.4742 1.8119 'International Tables Vol C Tables 4.2.6.8 and 6.1.1.4'

loop_
_geom_angle_atom_site_label_1
_geom_angle_atom_site_label_2
_geom_angle_atom_site_label_3
_geom_angle_site_symmetry_1
_geom_angle_site_symmetry_3
_geom_angle
_geom_angle_publ_flag
I2 I3 I2 5 15_554 66.042(16) no
I2 I1 I2 2_665 . 179.45(4) yes
I1 I2 I3 . 13_444 177.606(19) no
N1 Ni N1 3_564 . 94.8(3) no
N1 Ni N5 3_564 3_564 172.0(2) no
N1 Ni N5 . 3_564 92.02(19) no
N1 Ni N5 3_564 . 92.02(19) no
N1 Ni N5 . . 172.0(2) no
N5 Ni N5 3_564 . 81.6(3) no
N1 Ni N4 3_564 3_564 81.7(2) no
N1 Ni N4 . 3_564 92.2(2) no
N5 Ni N4 3_564 3_564 93.8(2) no
N5 Ni N4 . 3_564 93.0(2) no
N1 Ni N4 3_564 . 92.2(2) no
N1 Ni N4 . . 81.7(2) no
N5 Ni N4 3_564 . 93.0(2) no
N5 Ni N4 . . 93.8(2) no
N4 Ni N4 3_564 . 171.1(3) no
C2 N1 Ni . . 108.9(4) no
N1 C2 C3 . . 109.0(6) no
N4 C3 C2 . . 108.7(7) no
C3 N4 Ni . . 108.0(4) no
C6 N5 Ni . . 107.8(4) no
C6 C6 N5 3_564 . 109.4(5) no

loop_
_geom_bond_atom_site_label_1
_geom_bond_atom_site_label_2
_geom_bond_site_symmetry_2
_geom_bond_distance
_geom_bond_publ_flag
I3 I2 5 3.9793(7) no
I3 I2 15_554 3.9793(7) no
I1 I2 2_665 2.9241(5) no
I1 I2 . 2.9241(5) yes
I2 I3 13_444 3.9793(7) no
Ni N1 3_564 2.123(5) no
Ni N1 . 2.123(5) yes
Ni N5 3_564 2.127(6) no
Ni N5 . 2.127(6) yes
Ni N4 3_564 2.134(5) no
Ni N4 . 2.134(5) yes
N1 C2 . 1.472(9) no
C2 C3 . 1.526(9) no
C3 N4 . 1.466(9) no
N5 C6 . 1.483(8) no
C6 C6 3_564 1.467(12) no

loop_
_geom_hbond_atom_site_label_D
_geom_hbond_atom_site_label_H
_geom_hbond_atom_site_label_A
_geom_hbond_site_symmetry_A
_geom_hbond_distance_DH
_geom_hbond_distance_HA
_geom_hbond_distance_DA
_geom_hbond_angle_DHA
_geom_hbond_publ_flag
N1 H1B I3 14_554 .90 2.90 3.753(6) 159 yes
N4 H4A I2 14_554 .90 3.00 3.791(5) 148 yes

loop_
_geom_torsion_atom_site_label_1
_geom_torsion_atom_site_label_2
_geom_torsion_atom_site_label_3
_geom_torsion_atom_site_label_4
_geom_torsion_site_symmetry_1
_geom_torsion_site_symmetry_4
_geom_torsion
_geom_torsion_publ_flag
I2 I1 I2 I3 2_665 13_444 115.6(7) no
N1 Ni N1 C2 3_564 . 103.8(5) no
N5 Ni N1 C2 3_564 . -80.5(4) no
N5 Ni N1 C2 . . -44.2(19) no
N4 Ni N1 C2 3_564 . -174.3(4) no
N4 Ni N1 C2 . . 12.2(4) no
Ni N1 C2 C3 . . -38.5(8) no
N1 C2 C3 N4 . . 54.7(9) no
C2 C3 N4 Ni . . -42.2(7) no
N1 Ni N4 C3 3_564 . -77.7(5) no
N1 Ni N4 C3 . . 16.8(4) no
N5 Ni N4 C3 3_564 . 108.4(4) no
N5 Ni N4 C3 . . -169.8(4) no
N4 Ni N4 C3 3_564 . -30.7(4) no
N1 Ni N5 C6 3_564 . -170.7(5) no
N1 Ni N5 C6 . . -23(2) no
N5 Ni N5 C6 3_564 . 14.1(3) no
N4 Ni N5 C6 3_564 . 107.5(5) no
N4 Ni N5 C6 . . -78.4(5) no
Ni N5 C6 C6 . 3_564 -40.9(9) no
